data_7208310
loop_
_publ_author_name
'Yang, Zaiwen'
'Huang, Xiaojuan'
'Zhao, Qilong'
'Li, Shaoguang'
'Wu, Biao'

_publ_section_title
;
 Hydrogen-bonded 1D nanotubes and 2D layers of group 12 metal complexes
 with a pyridylurea ligand
;
_journal_issue 17
_journal_name_full CrystEngComm
_journal_page_first 5446
_journal_paper_doi 10.1039/c2ce25453k
_journal_volume 14
_journal_year 2012
_chemical_formula_sum 'C32 H26 I2 N6 O2 Zn'
_chemical_formula_weight 845.76
_chemical_name_systematic
;
?
;
_space_group_IT_number 61
_symmetry_cell_setting orthorhombic
_symmetry_space_group_name_Hall '-P 2ac 2ab'
_symmetry_space_group_name_H-M 'P b c a'
_atom_sites_solution_hydrogens geom
_atom_sites_solution_primary direct
_atom_sites_solution_secondary difmap
_audit_creation_method SHELXL-97
_cell_angle_alpha 90.00
_cell_angle_beta 90.00
_cell_angle_gamma 90.00
_cell_formula_units_Z 8
_cell_length_a 25.815(2)
_cell_length_b 8.8838(8)
_cell_length_c 28.137(3)
_cell_measurement_temperature 293(2)
_cell_volume 6452.8(10)
_computing_cell_refinement 'Bruker SMART'
_computing_data_collection 'Bruker SMART APEX II'
_computing_data_reduction 'Bruker SAINT'
_computing_structure_refinement 'SHELXL-97 (Sheldrick, 1997)'
_computing_structure_solution 'SHELXS-97 (Sheldrick, 1990)'
_diffrn_ambient_temperature 293(2)
_diffrn_measured_fraction_theta_full 0.999
_diffrn_measured_fraction_theta_max 0.999
_diffrn_measurement_device_type 'Bruker APEX II area detector'
_diffrn_measurement_method '\w scans'
_diffrn_radiation_monochromator graphite
_diffrn_radiation_source 'fine-focus sealed tube'
_diffrn_radiation_type MoK\a
_diffrn_radiation_wavelength 0.71073
_diffrn_reflns_av_R_equivalents 0.0922
_diffrn_reflns_av_sigmaI/netI 0.0647
_diffrn_reflns_limit_h_max 30
_diffrn_reflns_limit_h_min -26
_diffrn_reflns_limit_k_max 10
_diffrn_reflns_limit_k_min -10
_diffrn_reflns_limit_l_max 33
_diffrn_reflns_limit_l_min -31
_diffrn_reflns_number 30905
_diffrn_reflns_theta_full 25.00
_diffrn_reflns_theta_max 25.00
_diffrn_reflns_theta_min 1.45
_exptl_absorpt_coefficient_mu 2.713
_exptl_absorpt_correction_T_max 1.000
_exptl_absorpt_correction_T_min 0.7
_exptl_absorpt_correction_type multi-scan
_exptl_absorpt_process_details SADABS
_exptl_crystal_colour colorless
_exptl_crystal_density_diffrn 1.741
_exptl_crystal_density_method 'not measured'
_exptl_crystal_description needle
_exptl_crystal_F_000 3296
_exptl_crystal_size_max 0.45
_exptl_crystal_size_mid 0.18
_exptl_crystal_size_min 0.15
_refine_diff_density_max 0.916
_refine_diff_density_min -0.588
_refine_diff_density_rms 0.093
_refine_ls_extinction_method none
_refine_ls_goodness_of_fit_ref 0.992
_refine_ls_hydrogen_treatment constr
_refine_ls_matrix_type full
_refine_ls_number_parameters 388
_refine_ls_number_reflns 5679
_refine_ls_number_restraints 0
_refine_ls_restrained_S_all 0.992
_refine_ls_R_factor_all 0.1025
_refine_ls_R_factor_gt 0.0449
_refine_ls_shift/su_max 0.001
_refine_ls_shift/su_mean 0.000
_refine_ls_structure_factor_coef Fsqd
_refine_ls_weighting_details 'calc w=1/[\s^2^(Fo^2^)+(0.0383P)^2^+0.0000P] where P=(Fo^2^+2Fc^2^)/3'
_refine_ls_weighting_scheme calc
_refine_ls_wR_factor_gt 0.0845
_refine_ls_wR_factor_ref 0.1046
_reflns_number_gt 3180
_reflns_number_total 5679
_reflns_threshold_expression >2sigma(I)
_cod_data_source_file c2ce25453k.txt
_cod_data_source_block ZnI2
_cod_depositor_comments
;
The following automatic conversions were performed:

'_symmetry_cell_setting' value 'Orthorhombic' changed to
'orthorhombic' according to
/home/saulius/struct/CIF-dictionaries/cif_core.dic dictionary named
'cif_core.dic' version 2.4.1 from
2010-06-29.

'_exptl_absorpt_correction_type' value 'Multi-scan'
changed to 'multi-scan' according to
/home/saulius/struct/CIF-dictionaries/cif_core.dic dictionary named
'cif_core.dic' version 2.4.1 from 2010-06-29.

Automatic conversion script
Id: cif_fix_values 1891 2012-01-12 08:04:46Z andrius 
;
_cod_original_cell_volume 6452.9(10)
_cod_original_sg_symbol_H-M Pbca
_cod_database_code 7208310

loop_
_symmetry_equiv_pos_as_xyz
'x, y, z'
'-x+1/2, -y, z+1/2'
'-x, y+1/2, -z+1/2'
'x+1/2, -y+1/2, -z'
'-x, -y, -z'
'x-1/2, y, -z-1/2'
'x, -y-1/2, z-1/2'
'-x-1/2, y-1/2, z'

loop_
_atom_site_label
_atom_site_type_symbol
_atom_site_fract_x
_atom_site_fract_y
_atom_site_fract_z
_atom_site_U_iso_or_equiv
_atom_site_adp_type
_atom_site_occupancy
_atom_site_symmetry_multiplicity
_atom_site_calc_flag
_atom_site_refinement_flags
Zn Zn 0.62204(3) 0.66327(8) 0.10119(3) 0.0455(2) Uani 1 1 d .
I1 I 0.534632(18) 0.79819(5) 0.103062(16) 0.06389(17) Uani 1 1 d .
I2 I 0.70392(2) 0.81607(6) 0.111662(19) 0.0786(2) Uani 1 1 d .
N1 N 0.62184(19) 0.5248(5) 0.04185(16) 0.0399(12) Uani 1 1 d .
N2 N 0.71041(18) 0.2547(5) -0.01365(17) 0.0444(13) Uani 1 1 d .
H2A H 0.7094 0.1580 -0.0138 0.053 Uiso 1 1 calc R
N3 N 0.79485(18) 0.2254(5) -0.03385(16) 0.0398(12) Uani 1 1 d .
H3B H 0.7875 0.1312 -0.0320 0.048 Uiso 1 1 calc R
N4 N 0.62627(19) 0.4784(6) 0.14633(18) 0.0474(13) Uani 1 1 d .
N5 N 0.71120(19) 0.3409(5) 0.23826(18) 0.0520(15) Uani 1 1 d .
H5B H 0.7224 0.4289 0.2458 0.062 Uiso 1 1 calc R
N6 N 0.7765(2) 0.2637(5) 0.28614(19) 0.0580(16) Uani 1 1 d .
H6A H 0.7819 0.3580 0.2910 0.070 Uiso 1 1 calc R
O1 O 0.76092(14) 0.4601(4) -0.02625(15) 0.0524(12) Uani 1 1 d .
O2 O 0.72070(15) 0.0926(4) 0.25584(15) 0.0510(11) Uani 1 1 d .
C1 C 0.6643(2) 0.4472(6) 0.0309(2) 0.0403(15) Uani 1 1 d .
H1A H 0.6951 0.4707 0.0463 0.048 Uiso 1 1 calc R
C2 C 0.6644(2) 0.3329(6) -0.0026(2) 0.0384(15) Uani 1 1 d .
C3 C 0.6195(2) 0.2953(7) -0.0246(2) 0.0530(18) Uani 1 1 d .
H3A H 0.6187 0.2175 -0.0467 0.064 Uiso 1 1 calc R
C4 C 0.5750(2) 0.3745(8) -0.0136(2) 0.061(2) Uani 1 1 d .
H4A H 0.5436 0.3503 -0.0279 0.074 Uiso 1 1 calc R
C5 C 0.5779(2) 0.4892(7) 0.0189(2) 0.0531(18) Uani 1 1 d .
H5A H 0.5482 0.5449 0.0252 0.064 Uiso 1 1 calc R
C6 C 0.7564(2) 0.3226(6) -0.0242(2) 0.0375(15) Uani 1 1 d .
C7 C 0.8460(2) 0.2620(6) -0.0467(2) 0.0392(15) Uani 1 1 d .
C8 C 0.8743(2) 0.3682(7) -0.0228(2) 0.0499(17) Uani 1 1 d .
H8A H 0.8593 0.4221 0.0020 0.060 Uiso 1 1 calc R
C9 C 0.9260(3) 0.3953(8) -0.0358(3) 0.063(2) Uani 1 1 d .
H9A H 0.9449 0.4695 -0.0202 0.076 Uiso 1 1 calc R
C10 C 0.9484(3) 0.3138(9) -0.0710(3) 0.071(2) Uani 1 1 d .
H10A H 0.9829 0.3314 -0.0788 0.086 Uiso 1 1 calc R
C11 C 0.9438(3) 0.1161(11) -0.1323(3) 0.083(3) Uani 1 1 d .
H11A H 0.9783 0.1331 -0.1402 0.100 Uiso 1 1 calc R
C12 C 0.9170(4) 0.0098(10) -0.1554(3) 0.086(3) Uani 1 1 d .
H12A H 0.9331 -0.0466 -0.1790 0.103 Uiso 1 1 calc R
C13 C 0.8656(3) -0.0167(8) -0.1446(3) 0.069(2) Uani 1 1 d .
H13A H 0.8471 -0.0901 -0.1609 0.083 Uiso 1 1 calc R
C14 C 0.8422(3) 0.0651(7) -0.1098(2) 0.0536(18) Uani 1 1 d .
H14A H 0.8074 0.0472 -0.1032 0.064 Uiso 1 1 calc R
C15 C 0.8685(2) 0.1758(7) -0.0835(2) 0.0406(15) Uani 1 1 d .
C16 C 0.9204(3) 0.2033(8) -0.0958(3) 0.0588(19) Uani 1 1 d .
C17 C 0.6641(2) 0.4645(7) 0.1784(2) 0.0445(16) Uani 1 1 d .
H17A H 0.6871 0.5440 0.1823 0.053 Uiso 1 1 calc R
C18 C 0.6706(2) 0.3375(6) 0.2062(2) 0.0455(16) Uani 1 1 d .
C19 C 0.6381(3) 0.2181(8) 0.1992(3) 0.081(3) Uani 1 1 d .
H19A H 0.6419 0.1297 0.2165 0.098 Uiso 1 1 calc R
C20 C 0.5996(3) 0.2327(9) 0.1658(3) 0.089(3) Uani 1 1 d .
H20A H 0.5770 0.1530 0.1604 0.107 Uiso 1 1 calc R
C21 C 0.5940(3) 0.3636(9) 0.1401(3) 0.075(2) Uani 1 1 d .
H21A H 0.5673 0.3717 0.1180 0.090 Uiso 1 1 calc R
C22 C 0.7356(2) 0.2228(7) 0.2594(2) 0.0438(16) Uani 1 1 d .
C23 C 0.8112(3) 0.1575(6) 0.3067(2) 0.0439(16) Uani 1 1 d .
C24 C 0.7946(2) 0.0674(7) 0.3418(2) 0.0532(18) Uani 1 1 d .
H24A H 0.7610 0.0773 0.3532 0.064 Uiso 1 1 calc R
C25 C 0.8278(3) -0.0422(8) 0.3616(3) 0.069(2) Uani 1 1 d .
H25A H 0.8158 -0.1066 0.3852 0.083 Uiso 1 1 calc R
C26 C 0.8766(3) -0.0528(8) 0.3461(3) 0.071(2) Uani 1 1 d .
H26A H 0.8984 -0.1243 0.3596 0.085 Uiso 1 1 calc R
C27 C 0.9463(4) 0.0295(12) 0.2938(4) 0.109(3) Uani 1 1 d .
H27A H 0.9684 -0.0418 0.3070 0.130 Uiso 1 1 calc R
C28 C 0.9641(4) 0.1194(16) 0.2593(4) 0.130(4) Uani 1 1 d .
H28A H 0.9982 0.1110 0.2492 0.156 Uiso 1 1 calc R
C29 C 0.9311(4) 0.2268(13) 0.2383(3) 0.103(3) Uani 1 1 d .
H29A H 0.9437 0.2872 0.2139 0.123 Uiso 1 1 calc R
C30 C 0.8815(3) 0.2440(9) 0.2528(2) 0.070(2) Uani 1 1 d .
H30A H 0.8604 0.3172 0.2392 0.084 Uiso 1 1 calc R
C31 C 0.8619(3) 0.1478(7) 0.2895(2) 0.0492(17) Uani 1 1 d .
C32 C 0.8958(3) 0.0400(8) 0.3104(2) 0.0573(19) Uani 1 1 d .

loop_
_atom_site_aniso_label
_atom_site_aniso_U_11
_atom_site_aniso_U_22
_atom_site_aniso_U_33
_atom_site_aniso_U_23
_atom_site_aniso_U_13
_atom_site_aniso_U_12
Zn 0.0466(5) 0.0422(4) 0.0477(5) -0.0029(4) -0.0030(4) 0.0062(3)
I1 0.0608(3) 0.0723(3) 0.0586(3) -0.0137(3) -0.0052(2) 0.0284(3)
I2 0.0741(4) 0.0848(4) 0.0768(4) 0.0032(3) -0.0135(3) -0.0287(3)
N1 0.036(3) 0.039(3) 0.044(3) 0.000(2) -0.003(3) 0.013(3)
N2 0.039(3) 0.020(3) 0.074(4) -0.007(3) 0.013(3) -0.001(2)
N3 0.039(3) 0.018(3) 0.062(3) -0.005(2) 0.010(3) -0.002(2)
N4 0.043(4) 0.051(3) 0.048(3) 0.006(3) -0.011(3) -0.001(3)
N5 0.062(4) 0.025(3) 0.069(4) 0.006(3) -0.020(3) -0.001(3)
N6 0.063(4) 0.032(3) 0.079(4) 0.008(3) -0.026(3) 0.001(3)
O1 0.043(3) 0.021(2) 0.093(4) -0.003(2) 0.004(2) 0.001(2)
O2 0.054(3) 0.026(2) 0.072(3) 0.005(2) -0.013(2) -0.006(2)
C1 0.033(4) 0.036(4) 0.052(4) 0.003(3) -0.002(3) 0.002(3)
C2 0.035(4) 0.029(4) 0.051(4) -0.001(3) 0.004(3) -0.001(3)
C3 0.051(4) 0.040(4) 0.068(5) -0.021(4) 0.004(4) -0.003(4)
C4 0.036(4) 0.066(5) 0.081(5) -0.027(4) -0.009(4) 0.003(4)
C5 0.037(4) 0.055(4) 0.067(5) -0.015(4) -0.007(3) 0.018(3)
C6 0.042(4) 0.023(3) 0.048(4) 0.000(3) 0.001(3) 0.004(3)
C7 0.032(4) 0.028(3) 0.058(4) 0.009(3) 0.000(3) 0.008(3)
C8 0.053(5) 0.036(4) 0.060(5) 0.007(3) -0.005(4) -0.006(3)
C9 0.050(5) 0.053(5) 0.086(6) 0.012(4) -0.015(4) -0.020(4)
C10 0.035(4) 0.084(6) 0.096(6) 0.022(5) 0.008(4) 0.004(4)
C11 0.055(6) 0.105(7) 0.090(7) 0.016(6) 0.022(5) 0.013(5)
C12 0.078(7) 0.098(7) 0.080(6) -0.007(5) 0.030(5) 0.031(6)
C13 0.082(6) 0.064(5) 0.062(5) -0.012(4) 0.006(4) 0.019(4)
C14 0.048(4) 0.050(4) 0.063(5) 0.004(4) 0.003(4) 0.005(4)
C15 0.029(4) 0.039(4) 0.053(4) 0.009(3) 0.005(3) 0.005(3)
C16 0.043(5) 0.065(5) 0.068(5) 0.015(4) 0.005(4) 0.007(4)
C17 0.049(4) 0.038(4) 0.046(4) -0.004(3) -0.002(3) -0.002(3)
C18 0.045(4) 0.032(4) 0.059(4) 0.003(3) -0.006(3) -0.001(3)
C19 0.075(6) 0.070(5) 0.099(6) 0.038(5) -0.032(5) -0.028(5)
C20 0.065(5) 0.082(6) 0.121(7) 0.038(5) -0.041(5) -0.034(5)
C21 0.046(5) 0.089(6) 0.091(6) 0.034(5) -0.024(4) -0.019(5)
C22 0.042(4) 0.042(4) 0.048(4) 0.006(3) -0.003(3) 0.012(3)
C23 0.055(5) 0.031(4) 0.045(4) 0.002(3) -0.011(3) -0.001(3)
C24 0.051(5) 0.045(4) 0.063(5) 0.001(4) -0.002(4) -0.005(4)
C25 0.090(7) 0.051(5) 0.067(5) 0.016(4) -0.020(5) -0.008(5)
C26 0.083(6) 0.057(5) 0.073(6) 0.017(4) -0.023(5) 0.024(5)
C27 0.067(7) 0.159(10) 0.100(8) -0.026(7) -0.003(6) 0.040(7)
C28 0.068(8) 0.215(14) 0.107(10) -0.026(9) 0.027(7) 0.000(8)
C29 0.091(8) 0.163(10) 0.054(6) -0.015(6) 0.021(5) -0.031(7)
C30 0.081(6) 0.082(6) 0.047(5) 0.005(4) 0.000(4) -0.022(5)
C31 0.054(5) 0.052(4) 0.042(4) -0.001(3) -0.007(3) -0.006(4)
C32 0.052(5) 0.068(5) 0.052(5) -0.004(4) -0.013(4) 0.016(4)

loop_
_atom_type_symbol
_atom_type_description
_atom_type_scat_dispersion_real
_atom_type_scat_dispersion_imag
_atom_type_scat_source
C C 0.0033 0.0016 'International Tables Vol C Tables 4.2.6.8 and 6.1.1.4'
H H 0.0000 0.0000 'International Tables Vol C Tables 4.2.6.8 and 6.1.1.4'
N N 0.0061 0.0033 'International Tables Vol C Tables 4.2.6.8 and 6.1.1.4'
O O 0.0106 0.0060 'International Tables Vol C Tables 4.2.6.8 and 6.1.1.4'
Zn Zn 0.2839 1.4301 'International Tables Vol C Tables 4.2.6.8 and 6.1.1.4'
I I -0.4742 1.8119 'International Tables Vol C Tables 4.2.6.8 and 6.1.1.4'

loop_
_geom_angle_atom_site_label_1
_geom_angle_atom_site_label_2
_geom_angle_atom_site_label_3
_geom_angle
N1 Zn N4 91.35(19)
N1 Zn I2 114.47(14)
N4 Zn I2 107.99(14)
N1 Zn I1 107.01(14)
N4 Zn I1 113.84(14)
I2 Zn I1 118.93(3)
C1 N1 C5 117.4(5)
C1 N1 Zn 119.5(4)
C5 N1 Zn 122.0(4)
C6 N2 C2 124.3(5)
C6 N2 H2A 117.9
C2 N2 H2A 117.9
C6 N3 C7 126.7(5)
C6 N3 H3B 116.7
C7 N3 H3B 116.7
C21 N4 C17 118.4(6)
C21 N4 Zn 119.5(4)
C17 N4 Zn 121.6(4)
C22 N5 C18 128.3(5)
C22 N5 H5B 115.9
C18 N5 H5B 115.9
C22 N6 C23 122.7(5)
C22 N6 H6A 118.6
C23 N6 H6A 118.6
N1 C1 C2 122.8(5)
N1 C1 H1A 118.6
C2 C1 H1A 118.6
C3 C2 C1 119.2(6)
C3 C2 N2 119.8(5)
C1 C2 N2 121.0(5)
C2 C3 C4 118.9(6)
C2 C3 H3A 120.5
C4 C3 H3A 120.5
C5 C4 C3 118.8(6)
C5 C4 H4A 120.6
C3 C4 H4A 120.6
N1 C5 C4 122.9(6)
N1 C5 H5A 118.6
C4 C5 H5A 118.6
O1 C6 N3 124.0(6)
O1 C6 N2 122.2(5)
N3 C6 N2 113.8(5)
C8 C7 N3 122.1(6)
C8 C7 C15 121.0(6)
N3 C7 C15 116.7(5)
C7 C8 C9 119.7(6)
C7 C8 H8A 120.2
C9 C8 H8A 120.2
C10 C9 C8 120.3(7)
C10 C9 H9A 119.9
C8 C9 H9A 119.9
C9 C10 C16 121.1(7)
C9 C10 H10A 119.4
C16 C10 H10A 119.4
C12 C11 C16 121.0(8)
C12 C11 H11A 119.5
C16 C11 H11A 119.5
C11 C12 C13 120.6(8)
C11 C12 H12A 119.7
C13 C12 H12A 119.7
C14 C13 C12 119.7(7)
C14 C13 H13A 120.2
C12 C13 H13A 120.2
C13 C14 C15 122.5(6)
C13 C14 H14A 118.7
C15 C14 H14A 118.7
C16 C15 C14 117.0(6)
C16 C15 C7 118.5(6)
C14 C15 C7 124.5(6)
C10 C16 C15 119.3(7)
C10 C16 C11 121.5(7)
C15 C16 C11 119.2(7)
N4 C17 C18 123.1(6)
N4 C17 H17A 118.5
C18 C17 H17A 118.5
C19 C18 C17 118.5(6)
C19 C18 N5 125.2(6)
C17 C18 N5 116.2(5)
C18 C19 C20 118.0(7)
C18 C19 H19A 121.0
C20 C19 H19A 121.0
C19 C20 C21 121.0(7)
C19 C20 H20A 119.5
C21 C20 H20A 119.5
N4 C21 C20 120.9(6)
N4 C21 H21A 119.5
C20 C21 H21A 119.5
O2 C22 N6 123.2(6)
O2 C22 N5 123.2(6)
N6 C22 N5 113.5(6)
C24 C23 C31 121.1(6)
C24 C23 N6 119.6(6)
C31 C23 N6 119.3(6)
C23 C24 C25 120.5(7)
C23 C24 H24A 119.7
C25 C24 H24A 119.7
C26 C25 C24 119.5(7)
C26 C25 H25A 120.2
C24 C25 H25A 120.2
C25 C26 C32 122.0(7)
C25 C26 H26A 119.0
C32 C26 H26A 119.0
C28 C27 C32 121.7(10)
C28 C27 H27A 119.1
C32 C27 H27A 119.1
C27 C28 C29 120.1(10)
C27 C28 H28A 119.9
C29 C28 H28A 119.9
C30 C29 C28 121.5(10)
C30 C29 H29A 119.3
C28 C29 H29A 119.3
C29 C30 C31 119.0(8)
C29 C30 H30A 120.5
C31 C30 H30A 120.5
C23 C31 C32 118.3(6)
C23 C31 C30 122.8(7)
C32 C31 C30 118.8(7)
C27 C32 C26 122.5(8)
C27 C32 C31 118.9(8)
C26 C32 C31 118.6(7)

loop_
_geom_bond_atom_site_label_1
_geom_bond_atom_site_label_2
_geom_bond_distance
Zn N1 2.074(5)
Zn N4 2.079(5)
Zn I2 2.5293(9)
Zn I1 2.5556(8)
N1 C1 1.331(6)
N1 C5 1.343(7)
N2 C6 1.364(7)
N2 C2 1.410(7)
N2 H2A 0.8600
N3 C6 1.343(6)
N3 C7 1.409(7)
N3 H3B 0.8600
N4 C21 1.329(8)
N4 C17 1.335(7)
N5 C22 1.361(7)
N5 C18 1.384(7)
N5 H5B 0.8600
N6 C22 1.347(7)
N6 C23 1.423(7)
N6 H6A 0.8600
O1 C6 1.229(6)
O2 C22 1.223(7)
C1 C2 1.384(7)
C1 H1A 0.9300
C2 C3 1.356(8)
C3 C4 1.384(8)
C3 H3A 0.9300
C4 C5 1.371(8)
C4 H4A 0.9300
C5 H5A 0.9300
C7 C8 1.369(8)
C7 C15 1.411(8)
C8 C9 1.404(8)
C8 H8A 0.9300
C9 C10 1.356(9)
C9 H9A 0.9300
C10 C16 1.404(9)
C10 H10A 0.9300
C11 C12 1.340(10)
C11 C16 1.422(10)
C11 H11A 0.9300
C12 C13 1.382(10)
C12 H12A 0.9300
C13 C14 1.359(8)
C13 H13A 0.9300
C14 C15 1.407(8)
C14 H14A 0.9300
C15 C16 1.405(8)
C17 C18 1.383(7)
C17 H17A 0.9300
C18 C19 1.367(8)
C19 C20 1.374(9)
C19 H19A 0.9300
C20 C21 1.376(9)
C20 H20A 0.9300
C21 H21A 0.9300
C23 C24 1.343(8)
C23 C31 1.397(8)
C24 C25 1.412(8)
C24 H24A 0.9300
C25 C26 1.336(9)
C25 H25A 0.9300
C26 C32 1.390(9)
C26 H26A 0.9300
C27 C28 1.339(13)
C27 C32 1.389(10)
C27 H27A 0.9300
C28 C29 1.408(13)
C28 H28A 0.9300
C29 C30 1.354(10)
C29 H29A 0.9300
C30 C31 1.433(9)
C30 H30A 0.9300
C31 C32 1.425(8)

loop_
_geom_hbond_atom_site_label_D
_geom_hbond_atom_site_label_H
_geom_hbond_atom_site_label_A
_geom_hbond_distance_DH
_geom_hbond_distance_HA
_geom_hbond_distance_DA
_geom_hbond_angle_DHA
_geom_hbond_site_symmetry_A
C1 H1A O1 0.93 2.66 2.970(7) 100.4 .
C19 H19A O2 0.93 2.34 2.888(8) 117.3 .
N2 H2A O1 0.86 1.95 2.743(6) 152.9 8_755
N3 H3B O1 0.86 1.97 2.770(6) 153.5 8_755
N5 H5B O2 0.86 2.09 2.887(6) 154.7 8_765
N6 H6A O2 0.86 2.31 3.044(6) 143.7 8_765

loop_
_geom_torsion_atom_site_label_1
_geom_torsion_atom_site_label_2
_geom_torsion_atom_site_label_3
_geom_torsion_atom_site_label_4
_geom_torsion
N4 Zn N1 C1 -68.2(4)
I2 Zn N1 C1 42.3(4)
I1 Zn N1 C1 176.3(4)
N4 Zn N1 C5 99.5(5)
I2 Zn N1 C5 -150.0(4)
I1 Zn N1 C5 -16.0(5)
N1 Zn N4 C21 -48.6(5)
I2 Zn N4 C21 -164.9(5)
I1 Zn N4 C21 60.7(5)
N1 Zn N4 C17 124.2(5)
I2 Zn N4 C17 7.9(5)
I1 Zn N4 C17 -126.5(4)
C5 N1 C1 C2 -0.4(8)
Zn N1 C1 C2 167.9(4)
N1 C1 C2 C3 -1.4(9)
N1 C1 C2 N2 179.1(5)
C6 N2 C2 C3 131.3(6)
C6 N2 C2 C1 -49.2(8)
C1 C2 C3 C4 1.2(9)
N2 C2 C3 C4 -179.3(6)
C2 C3 C4 C5 0.6(10)
C1 N1 C5 C4 2.4(9)
Zn N1 C5 C4 -165.6(5)
C3 C4 C5 N1 -2.6(10)
C7 N3 C6 O1 1.3(10)
C7 N3 C6 N2 178.7(5)
C2 N2 C6 O1 -2.3(9)
C2 N2 C6 N3 -179.7(5)
C6 N3 C7 C8 46.7(8)
C6 N3 C7 C15 -138.0(6)
N3 C7 C8 C9 177.1(5)
C15 C7 C8 C9 2.0(9)
C7 C8 C9 C10 -2.0(10)
C8 C9 C10 C16 1.4(11)
C16 C11 C12 C13 0.5(13)
C11 C12 C13 C14 -0.5(12)
C12 C13 C14 C15 -1.0(10)
C13 C14 C15 C16 2.4(9)
C13 C14 C15 C7 -179.2(6)
C8 C7 C15 C16 -1.4(9)
N3 C7 C15 C16 -176.7(5)
C8 C7 C15 C14 -179.8(6)
N3 C7 C15 C14 4.9(8)
C9 C10 C16 C15 -0.8(10)
C9 C10 C16 C11 -179.2(7)
C14 C15 C16 C10 179.3(6)
C7 C15 C16 C10 0.7(9)
C14 C15 C16 C11 -2.2(9)
C7 C15 C16 C11 179.2(6)
C12 C11 C16 C10 179.3(8)
C12 C11 C16 C15 0.9(11)
C21 N4 C17 C18 -1.4(9)
Zn N4 C17 C18 -174.3(4)
N4 C17 C18 C19 2.6(10)
N4 C17 C18 N5 -179.2(5)
C22 N5 C18 C19 18.8(11)
C22 N5 C18 C17 -159.2(6)
C17 C18 C19 C20 -1.9(12)
N5 C18 C19 C20 -179.9(7)
C18 C19 C20 C21 0.1(14)
C17 N4 C21 C20 -0.5(11)
Zn N4 C21 C20 172.6(6)
C19 C20 C21 N4 1.2(14)
C23 N6 C22 O2 10.4(10)
C23 N6 C22 N5 -172.2(5)
C18 N5 C22 O2 -7.5(10)
C18 N5 C22 N6 175.1(6)
C22 N6 C23 C24 -68.6(8)
C22 N6 C23 C31 110.7(7)
C31 C23 C24 C25 -1.5(9)
N6 C23 C24 C25 177.8(5)
C23 C24 C25 C26 2.1(10)
C24 C25 C26 C32 -0.9(11)
C32 C27 C28 C29 -0.9(17)
C27 C28 C29 C30 1.3(17)
C28 C29 C30 C31 -1.7(13)
C24 C23 C31 C32 -0.2(9)
N6 C23 C31 C32 -179.6(5)
C24 C23 C31 C30 -178.6(6)
N6 C23 C31 C30 2.1(9)
C29 C30 C31 C23 -180.0(7)
C29 C30 C31 C32 1.7(10)
C28 C27 C32 C26 179.8(9)
C28 C27 C32 C31 1.0(13)
C25 C26 C32 C27 -179.6(8)
C25 C26 C32 C31 -0.8(11)
C23 C31 C32 C27 -179.8(7)
C30 C31 C32 C27 -1.4(10)
C23 C31 C32 C26 1.4(9)
C30 C31 C32 C26 179.8(6)
